data_7242579
loop_
_publ_author_name
'Reason, Thomas E.'
'Goka, Benjamin'
'Krause, Jeanette A.'
'Fionah, Abelline K.'
'Zahran, Elsayed M.'
'Rayat, Sundeep'

_publ_section_title
;
 Cu2O nanoparticle-catalyzed synthesis of diaryl tetrazolones and
 investigation of their solid-state properties
;
_journal_issue 17
_journal_name_full CrystEngComm
_journal_page_first 3220
_journal_page_last 3229
_journal_paper_doi 10.1039/D1CE00119A
_journal_volume 23
_journal_year 2021
_chemical_formula_moiety 'C13 H9 F N4 O'
_chemical_formula_sum 'C13 H9 F N4 O'
_chemical_formula_weight 256.24
_space_group_crystal_system orthorhombic
_space_group_IT_number 62
_space_group_name_Hall '-P 2ac 2n'
_space_group_name_H-M_alt 'P n m a'
_atom_sites_solution_hydrogens geom
_atom_sites_solution_primary direct
_atom_sites_solution_secondary difmap
_audit_creation_method SHELXL-2017/1
_audit_update_record
;
2020-12-23 deposited with the CCDC.	2021-03-31 downloaded from the CCDC.
;
_cell_angle_alpha 90
_cell_angle_beta 90
_cell_angle_gamma 90
_cell_formula_units_Z 4
_cell_length_a 7.4264(4)
_cell_length_b 26.8268(16)
_cell_length_c 5.6645(3)
_cell_measurement_reflns_used 9097
_cell_measurement_temperature 150(2)
_cell_measurement_theta_max 72.41
_cell_measurement_theta_min 3.29
_cell_volume 1128.52(11)
_computing_cell_refinement 'Bruker SAINT v8.38A (Bruker, 2016)'
_computing_data_collection 'Bruker APEX3 v2018.1.0 (Bruker, 2018)'
_computing_data_reduction 'Bruker SAINT v8.38A (Bruker, 2016)'
_computing_molecular_graphics 'Bruker SHELXTL v6.14'
_computing_publication_material 'Bruker SHELXTL v6.14'
_computing_structure_refinement 'SHELXL-2017/1 (Sheldrick, 2017, G.M. Sheldrick (2015) Acta Cryst., C71, 3-8)'
_computing_structure_solution 'Bruker SHELXTL v6.14'
_diffrn_ambient_temperature 150(2)
_diffrn_measured_fraction_theta_full 0.999
_diffrn_measured_fraction_theta_max 0.999
_diffrn_measurement_device_type 'Bruker D8 Venture Photon-II'
_diffrn_measurement_method '\w-\f scans'
_diffrn_radiation_monochromator 'multilayer mirror'
_diffrn_radiation_type CuK\a
_diffrn_radiation_wavelength 1.54178
_diffrn_reflns_av_R_equivalents 0.0485
_diffrn_reflns_av_unetI/netI 0.0126
_diffrn_reflns_Laue_measured_fraction_full 0.999
_diffrn_reflns_Laue_measured_fraction_max 0.999
_diffrn_reflns_limit_h_max 8
_diffrn_reflns_limit_h_min -9
_diffrn_reflns_limit_k_max 33
_diffrn_reflns_limit_k_min -33
_diffrn_reflns_limit_l_max 7
_diffrn_reflns_limit_l_min -6
_diffrn_reflns_number 30973
_diffrn_reflns_point_group_measured_fraction_full 0.999
_diffrn_reflns_point_group_measured_fraction_max 0.999
_diffrn_reflns_theta_full 67.679
_diffrn_reflns_theta_max 72.615
_diffrn_reflns_theta_min 6.600
_diffrn_source 'Incoatec Cu-microfocus 3.0'
_exptl_absorpt_coefficient_mu 0.946
_exptl_absorpt_correction_T_max 0.864
_exptl_absorpt_correction_T_min 0.763
_exptl_absorpt_correction_type multi-scan
_exptl_absorpt_process_details 'SADABS 2016/2 (L.Krause, et al. J. Appl. Cryst. (2015), 48, 3-10)'
_exptl_crystal_colour colorless
_exptl_crystal_density_diffrn 1.508
_exptl_crystal_description plate
_exptl_crystal_F_000 528
_exptl_crystal_size_max 0.208
_exptl_crystal_size_mid 0.139
_exptl_crystal_size_min 0.052
_refine_diff_density_max 0.170
_refine_diff_density_min -0.180
_refine_diff_density_rms 0.038
_refine_ls_extinction_method none
_refine_ls_goodness_of_fit_ref 1.109
_refine_ls_hydrogen_treatment constr
_refine_ls_matrix_type full
_refine_ls_number_parameters 94
_refine_ls_number_reflns 1144
_refine_ls_number_restraints 0
_refine_ls_restrained_S_all 1.109
_refine_ls_R_factor_all 0.0351
_refine_ls_R_factor_gt 0.0325
_refine_ls_shift/su_max 0.000
_refine_ls_shift/su_mean 0.000
_refine_ls_structure_factor_coef Fsqd
_refine_ls_weighting_details 'w=1/[\s^2^(Fo^2^)+(0.0305P)^2^+0.4109P] where P=(Fo^2^+2Fc^2^)/3'
_refine_ls_weighting_scheme calc
_refine_ls_wR_factor_gt 0.0771
_refine_ls_wR_factor_ref 0.0799
_reflns_Friedel_coverage 0.000
_reflns_number_gt 1061
_reflns_number_total 1144
_reflns_threshold_expression 'I > 2\s(I)'
_cod_data_source_file d1ce00119a2.cif
_cod_data_source_block 1ad
_cod_depositor_comments 'Adding full bibliography for 7242574--7242580.cif.'
_cod_database_code 7242579
_shelx_shelxl_version_number 2017/1
_shelx_space_group_comment
;
The symmetry employed for this shelxl refinement is uniquely defined
by the following loop, which should always be used as a source of
symmetry information in preference to the above space-group names.
They are only intended as comments.
;
_shelx_estimated_absorpt_t_min 0.828
_shelx_estimated_absorpt_t_max 0.952

loop_
_space_group_symop_operation_xyz
'x, y, z'
'-x+1/2, -y, z+1/2'
'-x, y+1/2, -z'
'x+1/2, -y+1/2, -z+1/2'
'-x, -y, -z'
'x-1/2, y, -z-1/2'
'x, -y-1/2, z'
'-x-1/2, y-1/2, z-1/2'

loop_
_atom_site_label
_atom_site_type_symbol
_atom_site_fract_x
_atom_site_fract_y
_atom_site_fract_z
_atom_site_U_iso_or_equiv
_atom_site_adp_type
_atom_site_occupancy
_atom_site_site_symmetry_order
_atom_site_calc_flag
_atom_site_refinement_flags_posn
_atom_site_refinement_flags_adp
_atom_site_refinement_flags_occupancy
_atom_site_disorder_assembly
_atom_site_disorder_group
O1 O 0.26101(17) 0.250000 0.2622(2) 0.0376(3) Uani 1 2 d S T P . .
N1 N 0.44526(12) 0.28987(4) 0.54121(16) 0.0279(2) Uani 1 1 d . . . . .
N2 N 0.55963(14) 0.27373(4) 0.71365(19) 0.0357(3) Uani 1 1 d . . . . .
F1 F 0.2873(2) 0.48642(5) 0.4569(3) 0.0435(4) Uani 0.5 1 d . . P A 1
C1 C 0.3687(2) 0.250000 0.4242(3) 0.0278(3) Uani 1 2 d S T P . .
C2 C 0.40794(14) 0.34146(4) 0.51541(19) 0.0278(3) Uani 1 1 d . . . . .
C3 C 0.31934(15) 0.35866(5) 0.3148(2) 0.0323(3) Uani 1 1 d . . . . .
H3 H 0.286373 0.336209 0.192508 0.039 Uiso 1 1 calc R U . . .
C4 C 0.27986(16) 0.40900(5) 0.2959(2) 0.0349(3) Uani 1 1 d . . . . .
H4 H 0.218110 0.421234 0.160925 0.042 Uiso 1 1 calc R U . . .
C5 C 0.33022(16) 0.44123(5) 0.4729(2) 0.0369(3) Uani 1 1 d . . . . .
H5 H 0.302660 0.475676 0.458446 0.044 Uiso 0.5 1 calc R U P A 2
C6 C 0.42010(16) 0.42448(5) 0.6711(2) 0.0349(3) Uani 1 1 d . . . . .
H6 H 0.454946 0.447286 0.791035 0.042 Uiso 1 1 calc R U . . .
C7 C 0.45904(15) 0.37423(5) 0.6939(2) 0.0313(3) Uani 1 1 d . . . . .
H7 H 0.520027 0.362227 0.829891 0.038 Uiso 1 1 calc R U . . .

loop_
_atom_site_aniso_label
_atom_site_aniso_U_11
_atom_site_aniso_U_22
_atom_site_aniso_U_33
_atom_site_aniso_U_23
_atom_site_aniso_U_13
_atom_site_aniso_U_12
O1 0.0373(6) 0.0424(7) 0.0332(6) 0.000 -0.0160(5) 0.000
N1 0.0207(4) 0.0390(5) 0.0239(5) 0.0000(4) -0.0033(4) 0.0000(4)
N2 0.0319(5) 0.0416(5) 0.0335(6) 0.0007(4) -0.0122(4) 0.0011(4)
F1 0.0524(9) 0.0267(7) 0.0513(9) 0.0033(6) -0.0052(7) 0.0068(6)
C1 0.0203(7) 0.0400(9) 0.0230(7) 0.000 0.0015(6) 0.000
C2 0.0187(5) 0.0387(6) 0.0260(5) 0.0010(5) 0.0027(4) -0.0005(4)
C3 0.0260(6) 0.0443(7) 0.0266(6) 0.0006(5) -0.0018(5) -0.0031(5)
C4 0.0283(6) 0.0456(7) 0.0310(7) 0.0067(5) -0.0028(5) 0.0010(5)
C5 0.0284(6) 0.0441(7) 0.0381(7) 0.0017(5) 0.0031(5) 0.0028(5)
C6 0.0290(6) 0.0438(7) 0.0320(6) -0.0063(5) 0.0015(5) -0.0005(5)
C7 0.0240(5) 0.0446(7) 0.0254(6) 0.0000(5) -0.0009(4) 0.0012(5)

loop_
_atom_type_symbol
_atom_type_description
_atom_type_scat_dispersion_real
_atom_type_scat_dispersion_imag
_atom_type_scat_source
C C 0.0181 0.0091 'International Tables Vol C Tables 4.2.6.8 and 6.1.1.4'
H H 0.0000 0.0000 'International Tables Vol C Tables 4.2.6.8 and 6.1.1.4'
N N 0.0311 0.0180 'International Tables Vol C Tables 4.2.6.8 and 6.1.1.4'
O O 0.0492 0.0322 'International Tables Vol C Tables 4.2.6.8 and 6.1.1.4'
F F 0.0727 0.0534 'International Tables Vol C Tables 4.2.6.8 and 6.1.1.4'

loop_
_geom_angle_atom_site_label_1
_geom_angle_atom_site_label_2
_geom_angle_atom_site_label_3
_geom_angle
_geom_angle_site_symmetry_1
_geom_angle_site_symmetry_3
_geom_angle_publ_flag
N2 N1 C1 110.73(10) . . ?
N2 N1 C2 120.32(9) . . ?
C1 N1 C2 128.72(10) . . ?
N2 N2 N1 108.50(6) 7_565 . ?
O1 C1 N1 129.23(6) . 7_565 ?
O1 C1 N1 129.23(6) . . ?
N1 C1 N1 101.53(13) 7_565 . ?
C3 C2 C7 120.81(11) . . ?
C3 C2 N1 119.99(10) . . ?
C7 C2 N1 119.19(10) . . ?
C4 C3 C2 119.08(11) . . ?
C5 C4 C3 119.91(11) . . ?
F1 C5 C4 119.00(13) . . ?
F1 C5 C6 119.65(14) . . ?
C4 C5 C6 121.29(12) . . ?
C5 C6 C7 119.54(12) . . ?
C6 C7 C2 119.36(11) . . ?

loop_
_geom_bond_atom_site_label_1
_geom_bond_atom_site_label_2
_geom_bond_distance
_geom_bond_site_symmetry_2
_geom_bond_publ_flag
O1 C1 1.217(2) . ?
N1 N2 1.3650(13) . ?
N1 C1 1.3810(14) . ?
N1 C2 1.4188(15) . ?
N2 N2 1.273(2) 7_565 ?
F1 C5 1.2568(19) . ?
C2 C3 1.3919(16) . ?
C2 C7 1.3924(16) . ?
C3 C4 1.3862(18) . ?
C4 C5 1.3755(18) . ?
C5 C6 1.3816(18) . ?
C6 C7 1.3849(18) . ?

loop_
_geom_torsion_atom_site_label_1
_geom_torsion_atom_site_label_2
_geom_torsion_atom_site_label_3
_geom_torsion_atom_site_label_4
_geom_torsion
_geom_torsion_site_symmetry_1
_geom_torsion_site_symmetry_2
_geom_torsion_site_symmetry_3
_geom_torsion_site_symmetry_4
_geom_torsion_publ_flag
C1 N1 N2 N2 -0.25(10) . . . 7_565 ?
C2 N1 N2 N2 174.69(7) . . . 7_565 ?
N2 N1 C1 O1 179.84(15) . . . . ?
C2 N1 C1 O1 5.4(2) . . . . ?
N2 N1 C1 N1 0.37(15) . . . 7_565 ?
C2 N1 C1 N1 -174.03(7) . . . 7_565 ?
N2 N1 C2 C3 168.00(10) . . . . ?
C1 N1 C2 C3 -18.07(18) . . . . ?
N2 N1 C2 C7 -12.76(15) . . . . ?
C1 N1 C2 C7 161.17(12) . . . . ?
C7 C2 C3 C4 -0.94(17) . . . . ?
N1 C2 C3 C4 178.29(10) . . . . ?
C2 C3 C4 C5 0.78(18) . . . . ?
C3 C4 C5 F1 -177.31(13) . . . . ?
C3 C4 C5 C6 -0.02(19) . . . . ?
F1 C5 C6 C7 176.67(13) . . . . ?
C4 C5 C6 C7 -0.60(19) . . . . ?
C5 C6 C7 C2 0.44(17) . . . . ?
C3 C2 C7 C6 0.33(17) . . . . ?
N1 C2 C7 C6 -178.91(10) . . . . ?
